data_4032851
loop_
_publ_author_name
'Dolfen, Jeroen'
'Boydas, Esma Birsen'
'Van Speybroeck, Veronique'
'Catak, Saron'
'Van Hecke, Kristof'
'D'hooghe, Matthias'

_publ_section_title
;
 Asymmetric Synthesis of 3,4-Disubstituted 2-(Trifluoromethyl)pyrrolidines
 through Rearrangement of Chiral
 2-(2,2,2-Trifluoro-1-hydroxyethyl)azetidines.
;
_journal_issue 19
_journal_name_full 'The Journal of organic chemistry'
_journal_page_first 10092
_journal_page_last 10109
_journal_paper_doi 10.1021/acs.joc.7b01241
_journal_volume 82
_journal_year 2017
_chemical_absolute_configuration ad
_chemical_formula_moiety 'C14 H16 F3 N O3'
_chemical_formula_sum 'C14 H16 F3 N O3'
_chemical_formula_weight 303.28
_chemical_name_systematic
;
 ?
;
_space_group_crystal_system monoclinic
_space_group_IT_number 4
_space_group_name_Hall 'P 2yb'
_space_group_name_H-M_alt 'P 1 21 1'
_symmetry_space_group_name_Hall 'P 2yb'
_symmetry_space_group_name_H-M 'P 1 21 1'
_atom_sites_solution_hydrogens geom
_atom_sites_solution_primary direct
_audit_creation_date 2016-05-26
_audit_creation_method
;
Olex2 1.2
(compiled Feb 16 2016 13:09:46 for OlexSys, GUI svn.r5155)
;
_cell_angle_alpha 90
_cell_angle_beta 98.240(6)
_cell_angle_gamma 90
_cell_formula_units_Z 2
_cell_length_a 5.9265(3)
_cell_length_b 11.8003(6)
_cell_length_c 10.0928(6)
_cell_measurement_reflns_used 3315
_cell_measurement_temperature 100.0(1)
_cell_measurement_theta_max 75.1520
_cell_measurement_theta_min 4.4080
_cell_volume 698.55(7)
_computing_cell_refinement 'CrysAlisPro 1.171.38.41 (Rigaku OD, 2015)'
_computing_data_collection 'CrysAlisPro 1.171.38.41 (Rigaku OD, 2015)'
_computing_data_reduction 'CrysAlisPro 1.171.38.41 (Rigaku OD, 2015)'
_computing_molecular_graphics 'Olex2 (Dolomanov et al., 2009)'
_computing_publication_material 'Olex2 (Dolomanov et al., 2009)'
_computing_structure_refinement 'ShelXL (Sheldrick, 2015)'
_computing_structure_solution 'ShelXS (Sheldrick, 2008)'
_diffrn_ambient_environment N~2~
_diffrn_ambient_temperature 100.0(1)
_diffrn_detector 'CCD plate'
_diffrn_detector_area_resol_mean 10.4839
_diffrn_detector_type Atlas
_diffrn_measured_fraction_theta_full 0.999
_diffrn_measured_fraction_theta_max 0.962
_diffrn_measurement_details
;
List of Runs (angles in degrees, time in seconds):

  # Type    Start    End  Width  t~exp~   \w     \q     \k     \f   Frames
--------------------------------------------------------------------------
  1  \w   -116.00 -17.00   1.00    1.00    --  -41.55 -39.00-141.00   99
  2  \w    -66.00  33.00   1.00    1.00    --  -41.55  39.00  13.00   99
  3  \w    -33.00  66.00   1.00    1.00    --   41.55 -39.00-141.00   99
  4  \w     17.00 116.00   1.00    1.00    --   41.55  39.00  13.00   99
  5  \w     86.00 178.00   1.00    4.00    --  110.38  39.00  13.00   92
  6  \w     36.00 135.00   1.00    4.00    --  110.38 -39.00-141.00   99
  7  \w    -96.00  -2.00   1.00    1.00    --  -41.55 125.00-180.00   94
  8  \w     23.00  98.00   1.00    1.00    --   41.55-125.00  90.00   75
  9  \w     37.00 136.00   1.00    4.00    --  110.38 -45.00 120.00   99
 10  \w     37.00 121.00   1.00    4.00    --  110.38-125.00  60.00   84
 11  \w     94.00 178.00   1.00    4.00    --  110.38 125.00 -90.00   84
 12  \w     28.00 109.00   1.00    4.00    --  110.38 -94.00-120.00   81
 13  \w     37.00 121.00   1.00    4.00    --  110.38-125.00-150.00   84
 14  \w   -118.00  -9.00   1.00    1.00    --  -41.55 -77.00  60.00  109
 15  \w   -114.00 -13.00   1.00    1.00    --  -41.55 -57.00 120.00  101
 16  \w   -118.00  -9.00   1.00    1.00    --  -41.55 -77.00-120.00  109
 17  \w   -118.00  -9.00   1.00    1.00    --  -41.55 -77.00 -30.00  109
 18  \w    -33.00  62.00   1.00    1.00    --   41.55 -38.00  90.00   95
 19  \w    -33.00  66.00   1.00    1.00    --   41.55 -38.00  60.00   99
;
_diffrn_measurement_device 'four-circle diffractometer'
_diffrn_measurement_device_type 'SuperNova, Dual, Cu at zero, Atlas'
_diffrn_measurement_method '\w scans'
_diffrn_orient_matrix_type 'CrysAlisPro convention (1999,Acta A55,543-557)'
_diffrn_orient_matrix_UB_11 -0.2242026000
_diffrn_orient_matrix_UB_12 0.0283394000
_diffrn_orient_matrix_UB_13 -0.0910896000
_diffrn_orient_matrix_UB_21 0.0899051000
_diffrn_orient_matrix_UB_22 -0.0590566000
_diffrn_orient_matrix_UB_23 -0.1181620000
_diffrn_orient_matrix_UB_31 -0.1030003000
_diffrn_orient_matrix_UB_32 -0.1129611000
_diffrn_orient_matrix_UB_33 0.0390387000
_diffrn_radiation_monochromator mirror
_diffrn_radiation_probe x-ray
_diffrn_radiation_type CuK\a
_diffrn_radiation_wavelength 1.54184
_diffrn_reflns_av_R_equivalents 0.0509
_diffrn_reflns_av_unetI/netI 0.0444
_diffrn_reflns_Laue_measured_fraction_full 0.999
_diffrn_reflns_Laue_measured_fraction_max 0.962
_diffrn_reflns_limit_h_max 7
_diffrn_reflns_limit_h_min -7
_diffrn_reflns_limit_k_max 10
_diffrn_reflns_limit_k_min -14
_diffrn_reflns_limit_l_max 12
_diffrn_reflns_limit_l_min -9
_diffrn_reflns_number 6823
_diffrn_reflns_point_group_measured_fraction_full 0.817
_diffrn_reflns_point_group_measured_fraction_max 0.768
_diffrn_reflns_theta_full 67.684
_diffrn_reflns_theta_max 75.949
_diffrn_reflns_theta_min 4.426
_diffrn_source 'micro-focus sealed X-ray tube'
_diffrn_source_type 'SuperNova (Cu) X-ray Source'
_exptl_absorpt_coefficient_mu 1.102
_exptl_absorpt_correction_T_max 0.963
_exptl_absorpt_correction_T_min 0.807
_exptl_absorpt_correction_type gaussian
_exptl_absorpt_process_details
;
CrysAlisPro 1.171.38.41 (Rigaku Oxford Diffraction, 2015)
Numerical absorption correction based on gaussian integration over
            a multifaceted crystal model
Empirical absorption correction using spherical harmonics,
 implemented in SCALE3 ABSPACK scaling algorithm.
;
_exptl_crystal_colour 'clear colourless'
_exptl_crystal_colour_lustre clear
_exptl_crystal_colour_primary colourless
_exptl_crystal_density_diffrn 1.442
_exptl_crystal_description plate
_exptl_crystal_F_000 316
_exptl_crystal_size_max 0.405
_exptl_crystal_size_mid 0.199
_exptl_crystal_size_min 0.048
_refine_diff_density_max 0.204
_refine_diff_density_min -0.265
_refine_diff_density_rms 0.055
_refine_ls_abs_structure_details
;
 Flack x determined using 644 quotients [(I+)-(I-)]/[(I+)+(I-)]
 (Parsons and Flack (2004), Acta Cryst. A60, s61).
;
_refine_ls_abs_structure_Flack -0.06(15)
_refine_ls_extinction_method none
_refine_ls_goodness_of_fit_ref 1.062
_refine_ls_hydrogen_treatment constr
_refine_ls_matrix_type full
_refine_ls_number_parameters 193
_refine_ls_number_reflns 2254
_refine_ls_number_restraints 1
_refine_ls_restrained_S_all 1.062
_refine_ls_R_factor_all 0.0497
_refine_ls_R_factor_gt 0.0436
_refine_ls_shift/su_max 0.000
_refine_ls_shift/su_mean 0.000
_refine_ls_structure_factor_coef Fsqd
_refine_ls_weighting_details 'w=1/[\s^2^(Fo^2^)+(0.0718P)^2^+0.0400P] where P=(Fo^2^+2Fc^2^)/3'
_refine_ls_weighting_scheme calc
_refine_ls_wR_factor_gt 0.1134
_refine_ls_wR_factor_ref 0.1192
_reflns_Friedel_coverage 0.520
_reflns_Friedel_fraction_full 0.615
_reflns_Friedel_fraction_max 0.553
_reflns_number_gt 2001
_reflns_number_total 2254
_reflns_threshold_expression 'I > 2\s(I)'
_cod_data_source_file jo7b01241_si_001.cif
_cod_data_source_block mdh024
_cod_depositor_comments 'Adding full bibliography for 4032851--4032855.cif.'
_cod_database_code 4032851
_shelxl_version_number 2013-4
_chemical_oxdiff_formula 'C14 H16 F3 N O3'
_chemical_oxdiff_usercomment JD525
_shelx_space_group_comment
;
The symmetry employed for this shelxl refinement is uniquely defined
by the following loop, which should always be used as a source of
symmetry information in preference to the above space-group names.
They are only intended as comments.
;
_reflns_odcompleteness_completeness 99.92
_reflns_odcompleteness_iscentric 1
_reflns_odcompleteness_theta 66.97
_olex2_refinement_description
;
1. Fixed Uiso
 At 1.2 times of:
  All C(H) groups
 At 1.5 times of:
  All C(H,H,H) groups, All O(H) groups
2.a Ternary CH refined with riding coordinates:
 C1(H1A), C3(H3), C4(H4), C6(H6)
2.b Aromatic/amide H refined with riding coordinates:
 C10(H10), C11(H11), C12(H12), C13(H13), C14(H14)
2.c Idealised Me refined as rotating group:
 C7(H7A,H7B,H7C), C8(H8A,H8B,H8C)
2.d Idealised tetrahedral OH refined as rotating group:
 O1(H1)
;
_olex2_exptl_crystal_mounting_method 'mounted on a nylon loop'
_olex2_submission_special_instructions 'No special instructions were received'
_oxdiff_exptl_absorpt_empirical_details
;
Empirical correction (ABSPACK) includes:
- Absorption correction using spherical harmonics
- Frame scaling
- Detector area scaling
;
_oxdiff_exptl_absorpt_empirical_full_max 1.553
_oxdiff_exptl_absorpt_empirical_full_min 0.683

loop_
_space_group_symop_operation_xyz
'x, y, z'
'-x, y+1/2, -z'

loop_
_atom_site_label
_atom_site_type_symbol
_atom_site_fract_x
_atom_site_fract_y
_atom_site_fract_z
_atom_site_U_iso_or_equiv
_atom_site_adp_type
_atom_site_occupancy
_atom_site_site_symmetry_order
_atom_site_calc_flag
_atom_site_refinement_flags_posn
F1 F 0.4775(5) 0.0424(2) 0.7542(3) 0.0431(7) Uani 1 1 d .
F2 F 0.2455(3) -0.0111(2) 0.5817(3) 0.0361(6) Uani 1 1 d .
F3 F 0.4576(4) -0.1340(2) 0.6971(3) 0.0375(6) Uani 1 1 d .
O1 O 0.5913(4) -0.0856(2) 0.4514(3) 0.0264(6) Uani 1 1 d .
H1 H 0.6772 -0.1425 0.4633 0.040 Uiso 1 1 calc GR
O2 O 1.1260(4) 0.2436(2) 0.4750(3) 0.0319(6) Uani 1 1 d .
O3 O 0.9029(4) 0.1563(2) 0.7276(3) 0.0286(6) Uani 1 1 d .
N1 N 0.8102(5) 0.1270(3) 0.4147(3) 0.0226(6) Uani 1 1 d .
C1 C 0.6459(5) 0.1101(3) 0.5107(4) 0.0208(7) Uani 1 1 d .
H1A H 0.4907 0.1402 0.4765 0.025 Uiso 1 1 calc R
C2 C 0.9491(6) 0.1969(3) 0.4928(4) 0.0241(7) Uani 1 1 d .
C3 C 0.7950(6) 0.1968(3) 0.6030(4) 0.0240(7) Uani 1 1 d .
H3 H 0.7162 0.2710 0.6104 0.029 Uiso 1 1 calc R
C4 C 0.6396(6) -0.0114(3) 0.5613(4) 0.0231(7) Uani 1 1 d .
H4 H 0.7907 -0.0313 0.6136 0.028 Uiso 1 1 calc R
C5 C 0.4536(6) -0.0276(3) 0.6483(4) 0.0265(8) Uani 1 1 d .
C6 C 0.8145(7) 0.1014(4) 0.2726(4) 0.0313(8) Uani 1 1 d .
H6 H 0.8901 0.1668 0.2338 0.038 Uiso 1 1 calc R
C7 C 0.5728(8) 0.0939(4) 0.1982(4) 0.0379(10) Uani 1 1 d .
H7A H 0.4975 0.0266 0.2282 0.057 Uiso 1 1 calc GR
H7B H 0.5778 0.0884 0.1018 0.057 Uiso 1 1 calc GR
H7C H 0.4874 0.1618 0.2167 0.057 Uiso 1 1 calc GR
C8 C 0.9553(7) -0.0032(4) 0.2543(4) 0.0370(10) Uani 1 1 d .
H8A H 1.1062 0.0045 0.3077 0.056 Uiso 1 1 calc GR
H8B H 0.9721 -0.0113 0.1596 0.056 Uiso 1 1 calc GR
H8C H 0.8786 -0.0702 0.2837 0.056 Uiso 1 1 calc GR
C9 C 0.8897(6) 0.2229(3) 0.8403(4) 0.0253(8) Uani 1 1 d .
C10 C 1.0848(6) 0.2274(4) 0.9336(4) 0.0285(8) Uani 1 1 d .
H10 H 1.2167 0.1857 0.9200 0.034 Uiso 1 1 calc R
C11 C 1.0853(7) 0.2934(4) 1.0472(4) 0.0332(9) Uani 1 1 d .
H11 H 1.2185 0.2966 1.1119 0.040 Uiso 1 1 calc R
C12 C 0.8946(7) 0.3547(4) 1.0677(4) 0.0318(9) Uani 1 1 d .
H12 H 0.8977 0.4018 1.1444 0.038 Uiso 1 1 calc R
C13 C 0.6984(6) 0.3466(4) 0.9748(4) 0.0309(8) Uani 1 1 d .
H13 H 0.5650 0.3864 0.9899 0.037 Uiso 1 1 calc R
C14 C 0.6943(6) 0.2811(3) 0.8603(4) 0.0283(8) Uani 1 1 d .
H14 H 0.5600 0.2762 0.7967 0.034 Uiso 1 1 calc R

loop_
_atom_site_aniso_label
_atom_site_aniso_U_11
_atom_site_aniso_U_22
_atom_site_aniso_U_33
_atom_site_aniso_U_23
_atom_site_aniso_U_13
_atom_site_aniso_U_12
F1 0.0489(15) 0.0405(15) 0.0432(13) -0.0095(12) 0.0184(12) -0.0100(12)
F2 0.0184(10) 0.0365(13) 0.0540(14) 0.0104(12) 0.0065(9) 0.0038(10)
F3 0.0352(12) 0.0270(12) 0.0510(14) 0.0141(12) 0.0090(10) 0.0001(10)
O1 0.0240(12) 0.0183(12) 0.0358(14) -0.0010(12) 0.0010(11) -0.0004(10)
O2 0.0229(12) 0.0229(13) 0.0506(16) -0.0022(13) 0.0075(11) -0.0060(11)
O3 0.0285(13) 0.0239(14) 0.0313(14) -0.0042(11) -0.0030(11) 0.0064(11)
N1 0.0174(12) 0.0186(15) 0.0314(15) 0.0017(13) 0.0022(12) -0.0020(11)
C1 0.0130(13) 0.0181(16) 0.0312(17) 0.0010(15) 0.0026(12) -0.0010(13)
C2 0.0189(15) 0.0143(16) 0.0378(19) 0.0019(15) -0.0009(14) -0.0007(13)
C3 0.0194(15) 0.0188(16) 0.0321(18) -0.0009(15) -0.0019(13) 0.0005(13)
C4 0.0178(14) 0.0185(17) 0.0322(18) 0.0008(15) 0.0014(13) 0.0004(13)
C5 0.0247(16) 0.0210(18) 0.034(2) 0.0048(17) 0.0052(14) -0.0021(15)
C6 0.038(2) 0.0255(19) 0.0303(19) 0.0027(17) 0.0035(16) -0.0059(16)
C7 0.048(2) 0.027(2) 0.035(2) -0.0001(19) -0.0046(18) 0.0008(18)
C8 0.0316(19) 0.041(2) 0.041(2) -0.006(2) 0.0122(17) -0.0003(19)
C9 0.0272(17) 0.0192(18) 0.0291(17) 0.0017(16) 0.0022(14) -0.0015(14)
C10 0.0248(17) 0.028(2) 0.0312(18) 0.0021(16) 0.0005(14) 0.0024(15)
C11 0.0305(19) 0.034(2) 0.0323(19) 0.0003(17) -0.0031(15) 0.0014(17)
C12 0.041(2) 0.029(2) 0.0259(18) 0.0034(17) 0.0039(16) 0.0005(18)
C13 0.0296(18) 0.027(2) 0.037(2) 0.0046(18) 0.0113(15) 0.0055(16)
C14 0.0226(16) 0.029(2) 0.0325(19) 0.0022(17) -0.0001(14) 0.0027(15)

loop_
_atom_type_symbol
_atom_type_description
_atom_type_scat_dispersion_real
_atom_type_scat_dispersion_imag
_atom_type_scat_source
C C 0.0181 0.0091 'International Tables Vol C Tables 4.2.6.8 and 6.1.1.4'
H H 0.0000 0.0000 'International Tables Vol C Tables 4.2.6.8 and 6.1.1.4'
F F 0.0727 0.0534 'International Tables Vol C Tables 4.2.6.8 and 6.1.1.4'
N N 0.0311 0.0180 'International Tables Vol C Tables 4.2.6.8 and 6.1.1.4'
O O 0.0492 0.0322 'International Tables Vol C Tables 4.2.6.8 and 6.1.1.4'

loop_
_exptl_crystal_face_index_h
_exptl_crystal_face_index_k
_exptl_crystal_face_index_l
_exptl_crystal_face_perp_dist
-4 0 1 0.0726
0 7 -2 0.1657
4 0 -1 0.1269
3 -4 0 0.1363
-3 -4 2 0.1119
0 0 7 0.0239
0 0 -7 0.0239
0 -2 -6 0.0459
1 4 -6 0.1165
3 0 -4 0.1078
3 -4 -3 0.1247

loop_
_geom_angle_atom_site_label_1
_geom_angle_atom_site_label_2
_geom_angle_atom_site_label_3
_geom_angle
C4 O1 H1 109.5
C9 O3 C3 117.7(3)
C2 N1 C1 96.0(3)
C2 N1 C6 127.3(3)
C6 N1 C1 135.6(3)
N1 C1 H1A 112.6
N1 C1 C3 86.2(2)
N1 C1 C4 113.3(3)
C3 C1 H1A 112.6
C4 C1 H1A 112.6
C4 C1 C3 116.9(3)
O2 C2 N1 131.3(4)
O2 C2 C3 136.0(4)
N1 C2 C3 92.6(3)
O3 C3 C1 117.0(3)
O3 C3 C2 113.9(3)
O3 C3 H3 112.7
C1 C3 H3 112.7
C2 C3 C1 85.1(3)
C2 C3 H3 112.7
O1 C4 C1 109.4(3)
O1 C4 H4 109.6
O1 C4 C5 107.1(3)
C1 C4 H4 109.6
C5 C4 C1 111.6(3)
C5 C4 H4 109.6
F1 C5 F3 106.7(3)
F1 C5 C4 112.4(3)
F2 C5 F1 107.2(3)
F2 C5 F3 106.7(3)
F2 C5 C4 112.8(3)
F3 C5 C4 110.7(3)
N1 C6 H6 107.2
N1 C6 C7 110.3(3)
N1 C6 C8 111.9(3)
C7 C6 H6 107.2
C8 C6 H6 107.2
C8 C6 C7 112.8(4)
C6 C7 H7A 109.5
C6 C7 H7B 109.5
C6 C7 H7C 109.5
H7A C7 H7B 109.5
H7A C7 H7C 109.5
H7B C7 H7C 109.5
C6 C8 H8A 109.5
C6 C8 H8B 109.5
C6 C8 H8C 109.5
H8A C8 H8B 109.5
H8A C8 H8C 109.5
H8B C8 H8C 109.5
C10 C9 O3 116.0(3)
C10 C9 C14 121.1(4)
C14 C9 O3 122.9(3)
C9 C10 H10 120.4
C9 C10 C11 119.1(4)
C11 C10 H10 120.4
C10 C11 H11 119.6
C12 C11 C10 120.9(4)
C12 C11 H11 119.6
C11 C12 H12 120.5
C11 C12 C13 119.1(4)
C13 C12 H12 120.5
C12 C13 H13 119.5
C14 C13 C12 120.9(4)
C14 C13 H13 119.5
C9 C14 C13 118.8(3)
C9 C14 H14 120.6
C13 C14 H14 120.6

loop_
_geom_bond_atom_site_label_1
_geom_bond_atom_site_label_2
_geom_bond_distance
F1 C5 1.342(5)
F2 C5 1.332(4)
F3 C5 1.347(4)
O1 H1 0.8400
O1 C4 1.410(4)
O2 C2 1.220(4)
O3 C3 1.411(4)
O3 C9 1.394(4)
N1 C1 1.482(4)
N1 C2 1.339(4)
N1 C6 1.470(5)
C1 H1A 1.0000
C1 C3 1.568(5)
C1 C4 1.524(5)
C2 C3 1.537(5)
C3 H3 1.0000
C4 H4 1.0000
C4 C5 1.517(5)
C6 H6 1.0000
C6 C7 1.521(5)
C6 C8 1.516(6)
C7 H7A 0.9800
C7 H7B 0.9800
C7 H7C 0.9800
C8 H8A 0.9800
C8 H8B 0.9800
C8 H8C 0.9800
C9 C10 1.384(5)
C9 C14 1.386(5)
C10 H10 0.9500
C10 C11 1.386(6)
C11 H11 0.9500
C11 C12 1.382(6)
C12 H12 0.9500
C12 C13 1.389(5)
C13 H13 0.9500
C13 C14 1.388(6)
C14 H14 0.9500

loop_
_geom_torsion_atom_site_label_1
_geom_torsion_atom_site_label_2
_geom_torsion_atom_site_label_3
_geom_torsion_atom_site_label_4
_geom_torsion
O1 C4 C5 F1 -177.7(3)
O1 C4 C5 F2 -56.3(4)
O1 C4 C5 F3 63.1(4)
O2 C2 C3 O3 -62.2(5)
O2 C2 C3 C1 -179.6(4)
O3 C9 C10 C11 179.0(4)
O3 C9 C14 C13 -179.1(3)
N1 C1 C3 O3 -116.9(3)
N1 C1 C3 C2 -2.6(2)
N1 C1 C4 O1 -56.1(3)
N1 C1 C4 C5 -174.4(3)
N1 C2 C3 O3 120.2(3)
N1 C2 C3 C1 2.8(3)
C1 N1 C2 O2 179.2(4)
C1 N1 C2 C3 -3.0(3)
C1 N1 C6 C7 25.1(6)
C1 N1 C6 C8 -101.4(5)
C1 C4 C5 F1 -57.9(4)
C1 C4 C5 F2 63.4(4)
C1 C4 C5 F3 -177.2(3)
C2 N1 C1 C3 2.9(3)
C2 N1 C1 C4 -114.8(3)
C2 N1 C6 C7 -140.1(4)
C2 N1 C6 C8 93.5(4)
C3 O3 C9 C10 -141.0(3)
C3 O3 C9 C14 39.6(5)
C3 C1 C4 O1 -154.0(3)
C3 C1 C4 C5 87.7(4)
C4 C1 C3 O3 -2.7(5)
C4 C1 C3 C2 111.7(3)
C6 N1 C1 C3 -165.2(4)
C6 N1 C1 C4 77.0(5)
C6 N1 C2 O2 -11.2(6)
C6 N1 C2 C3 166.6(4)
C9 O3 C3 C1 -134.1(3)
C9 O3 C3 C2 129.0(3)
C9 C10 C11 C12 -0.2(6)
C10 C9 C14 C13 1.4(6)
C10 C11 C12 C13 2.1(6)
C11 C12 C13 C14 -2.2(6)
C12 C13 C14 C9 0.4(6)
C14 C9 C10 C11 -1.5(6)

loop_
_exptl_oxdiff_crystal_face_indexfrac_h
_exptl_oxdiff_crystal_face_indexfrac_k
_exptl_oxdiff_crystal_face_indexfrac_l
_exptl_oxdiff_crystal_face_x
_exptl_oxdiff_crystal_face_y
_exptl_oxdiff_crystal_face_z
-3.9997 0.0003 0.9912 0.8065 -0.4767 0.4506
0.0060 6.9832 -2.0058 0.3793 -0.1749 -0.8677
3.9997 -0.0003 -0.9912 -0.8065 0.4767 -0.4506
2.9962 -3.9919 0.0094 -0.7857 0.5040 0.1427
-3.0031 -3.9898 1.9969 0.3783 -0.2703 0.8380
0.0024 0.0235 7.0084 -0.6383 -0.8293 0.2707
-0.0024 -0.0235 -7.0084 0.6383 0.8293 -0.2707
-0.0039 -2.0172 -6.0062 0.4908 0.8285 -0.0062
1.0018 3.9749 -6.0067 0.4352 0.5651 -0.7867
2.9986 -0.0111 -3.9973 -0.3085 0.7426 -0.4637
2.9952 -4.0020 -2.9942 -0.5122 0.8594 0.0267
